data_1545942
loop_
_publ_author_name
'Liu, Wei'
'Ren, Wenlong'
'Li, Jingfu'
'Shi, Yuan'
'Chang, Wenju'
'Shi, Yian'

_publ_section_title
;
 A Ligand-Directed Catalytic Regioselective Hydrocarboxylation of Aryl
 Olefins with Pd and Formic Acid.
;
_journal_issue 7
_journal_name_full 'Organic letters'
_journal_page_first 1748
_journal_page_last 1751
_journal_paper_doi 10.1021/acs.orglett.7b00507
_journal_volume 19
_journal_year 2017
_chemical_formula_sum 'C11 H14 O2'
_chemical_formula_weight 178.22
_chemical_name_systematic
; 
 ? 
;
_space_group_IT_number 14
_symmetry_cell_setting monoclinic
_symmetry_space_group_name_Hall '-P 2ybc'
_symmetry_space_group_name_H-M 'P 1 21/c 1'
_atom_sites_solution_hydrogens geom
_atom_sites_solution_primary direct
_atom_sites_solution_secondary difmap
_audit_creation_method SHELXL-97
_cell_angle_alpha 90.00
_cell_angle_beta 100.75(3)
_cell_angle_gamma 90.00
_cell_formula_units_Z 4
_cell_length_a 8.0820(16)
_cell_length_b 23.635(5)
_cell_length_c 5.2570(11)
_cell_measurement_reflns_used 25
_cell_measurement_temperature 293(2)
_cell_measurement_theta_max 13
_cell_measurement_theta_min 10
_cell_volume 986.6(4)
_computing_structure_refinement 'SHELXL-97 (Sheldrick, 1997)'
_computing_structure_solution 'SHELXS-97 (Sheldrick, 1990)'
_diffrn_ambient_temperature 293(2)
_diffrn_measured_fraction_theta_full 0.996
_diffrn_measured_fraction_theta_max 0.996
_diffrn_measurement_device_type 'Nonius CAD4'
_diffrn_measurement_method \w/2\q
_diffrn_radiation_monochromator graphite
_diffrn_radiation_source 'fine-focus sealed tube'
_diffrn_radiation_type MoK\a
_diffrn_radiation_wavelength 0.71073
_diffrn_reflns_av_R_equivalents 0.0766
_diffrn_reflns_av_sigmaI/netI 0.0839
_diffrn_reflns_limit_h_max 9
_diffrn_reflns_limit_h_min -9
_diffrn_reflns_limit_k_max 28
_diffrn_reflns_limit_k_min -28
_diffrn_reflns_limit_l_max 6
_diffrn_reflns_limit_l_min 0
_diffrn_reflns_number 4001
_diffrn_reflns_theta_full 25.43
_diffrn_reflns_theta_max 25.43
_diffrn_reflns_theta_min 1.72
_diffrn_standards_decay_% 1
_diffrn_standards_interval_count 200
_diffrn_standards_interval_time 2h
_diffrn_standards_number 3
_exptl_absorpt_coefficient_mu 0.081
_exptl_absorpt_correction_T_max 0.9919
_exptl_absorpt_correction_T_min 0.9839
_exptl_absorpt_correction_type none
_exptl_crystal_density_diffrn 1.200
_exptl_crystal_density_method 'not measured'
_exptl_crystal_description block
_exptl_crystal_F_000 384
_exptl_crystal_size_max 0.20
_exptl_crystal_size_mid 0.20
_exptl_crystal_size_min 0.10
_refine_diff_density_max 0.175
_refine_diff_density_min -0.265
_refine_diff_density_rms 0.054
_refine_ls_extinction_method none
_refine_ls_goodness_of_fit_ref 1.005
_refine_ls_hydrogen_treatment constr
_refine_ls_matrix_type full
_refine_ls_number_parameters 118
_refine_ls_number_reflns 1827
_refine_ls_number_restraints 0
_refine_ls_restrained_S_all 1.005
_refine_ls_R_factor_all 0.0967
_refine_ls_R_factor_gt 0.0591
_refine_ls_shift/su_max 0.000
_refine_ls_shift/su_mean 0.000
_refine_ls_structure_factor_coef Fsqd
_refine_ls_weighting_details 'calc w=1/[\s^2^(Fo^2^)+(0.1000P)^2^+0.1000P] where P=(Fo^2^+2Fc^2^)/3'
_refine_ls_weighting_scheme calc
_refine_ls_wR_factor_gt 0.1562
_refine_ls_wR_factor_ref 0.1837
_reflns_number_gt 1175
_reflns_number_total 1827
_reflns_threshold_expression >2sigma(I)
_cod_data_source_file ol7b00507_si_002.cif
_cod_data_source_block b
_cod_depositor_comments
;
The following automatic conversions were performed:

'_symmetry_cell_setting' value 'Monoclinic' changed to 'monoclinic'
according to
/home/data/users/saulius/crontab/automatic-downloads/current/ACS/lib/dictionaries/cif_core.dic
dictionary named 'cif_core.dic' version 2.4.2 from 2011-04-26.

Automatic conversion script
Id: cif_fix_values 4973 2017-02-22 13:04:09Z antanas 
;
_cod_original_cell_volume 986.6(3)
_cod_original_sg_symbol_H-M P21/C
_cod_database_code 1545942

loop_
_symmetry_equiv_pos_as_xyz
'x, y, z'
'-x, y+1/2, -z+1/2'
'-x, -y, -z'
'x, -y-1/2, z-1/2'

loop_
_atom_site_label
_atom_site_type_symbol
_atom_site_fract_x
_atom_site_fract_y
_atom_site_fract_z
_atom_site_U_iso_or_equiv
_atom_site_adp_type
_atom_site_occupancy
_atom_site_symmetry_multiplicity
_atom_site_calc_flag
_atom_site_refinement_flags
O1 O 0.2082(2) 0.51539(8) 0.6863(4) 0.0630(6) Uani 1 1 d .
H1A H 0.1392 0.5235 0.5564 0.095 Uiso 1 1 calc R
C1 C 0.3274(3) 0.38427(10) 1.4179(4) 0.0448(6) Uani 1 1 d .
O2 O 0.0087(2) 0.45450(7) 0.7423(3) 0.0564(5) Uani 1 1 d .
C2 C 0.4911(3) 0.40452(12) 1.4871(5) 0.0559(7) Uani 1 1 d .
H2A H 0.5259 0.4343 1.3940 0.067 Uiso 1 1 calc R
C3 C 0.6030(3) 0.38137(13) 1.6909(5) 0.0617(8) Uani 1 1 d .
H3A H 0.7115 0.3960 1.7330 0.074 Uiso 1 1 calc R
C4 C 0.5577(3) 0.33737(11) 1.8322(5) 0.0568(7) Uani 1 1 d .
C5 C 0.3939(3) 0.31775(12) 1.7654(5) 0.0587(7) Uani 1 1 d .
H5A H 0.3602 0.2881 1.8605 0.070 Uiso 1 1 calc R
C6 C 0.2781(3) 0.34027(10) 1.5636(5) 0.0488(6) Uani 1 1 d .
C7 C 0.6797(4) 0.31135(15) 2.0556(6) 0.0832(10) Uani 1 1 d .
H7A H 0.7862 0.3304 2.0753 0.125 Uiso 1 1 calc R
H7B H 0.6947 0.2720 2.0210 0.125 Uiso 1 1 calc R
H7C H 0.6354 0.3151 2.2120 0.125 Uiso 1 1 calc R
C8 C 0.1003(3) 0.31755(12) 1.5053(6) 0.0679(8) Uani 1 1 d .
H8A H 0.0892 0.2873 1.6229 0.102 Uiso 1 1 calc R
H8B H 0.0759 0.3036 1.3307 0.102 Uiso 1 1 calc R
H8C H 0.0227 0.3473 1.5252 0.102 Uiso 1 1 calc R
C9 C 0.2044(3) 0.40818(11) 1.1913(4) 0.0481(6) Uani 1 1 d .
H9A H 0.1641 0.3774 1.0739 0.058 Uiso 1 1 calc R
H9B H 0.1082 0.4232 1.2554 0.058 Uiso 1 1 calc R
C10 C 0.2724(3) 0.45406(11) 1.0399(4) 0.0495(6) Uani 1 1 d .
H10A H 0.3072 0.4859 1.1540 0.059 Uiso 1 1 calc R
H10B H 0.3714 0.4399 0.9811 0.059 Uiso 1 1 calc R
C11 C 0.1487(3) 0.47424(11) 0.8115(4) 0.0479(6) Uani 1 1 d .

loop_
_atom_site_aniso_label
_atom_site_aniso_U_11
_atom_site_aniso_U_22
_atom_site_aniso_U_33
_atom_site_aniso_U_23
_atom_site_aniso_U_13
_atom_site_aniso_U_12
O1 0.0564(11) 0.0735(13) 0.0565(11) 0.0248(9) 0.0035(9) -0.0070(8)
C1 0.0424(13) 0.0531(14) 0.0380(13) -0.0011(11) 0.0052(10) 0.0042(10)
O2 0.0500(10) 0.0672(12) 0.0497(10) 0.0174(9) 0.0034(8) -0.0025(8)
C2 0.0463(14) 0.0697(17) 0.0513(14) 0.0106(13) 0.0078(12) 0.0007(11)
C3 0.0436(14) 0.084(2) 0.0535(15) -0.0009(15) -0.0022(12) 0.0029(12)
C4 0.0585(16) 0.0593(16) 0.0464(14) -0.0038(13) -0.0058(12) 0.0126(12)
C5 0.0647(17) 0.0526(16) 0.0543(16) 0.0093(13) -0.0008(13) 0.0012(12)
C6 0.0511(14) 0.0474(14) 0.0449(13) 0.0011(11) 0.0014(11) 0.0030(10)
C7 0.076(2) 0.093(2) 0.068(2) 0.0056(18) -0.0199(16) 0.0163(17)
C8 0.0651(17) 0.0606(17) 0.0713(19) 0.0155(15) -0.0045(14) -0.0111(13)
C9 0.0456(13) 0.0594(15) 0.0389(13) 0.0043(11) 0.0073(10) 0.0051(10)
C10 0.0479(13) 0.0602(16) 0.0411(13) 0.0055(11) 0.0102(11) 0.0040(11)
C11 0.0512(14) 0.0547(15) 0.0392(12) 0.0041(11) 0.0123(11) 0.0051(11)

loop_
_atom_type_symbol
_atom_type_description
_atom_type_scat_dispersion_real
_atom_type_scat_dispersion_imag
_atom_type_scat_source
C C 0.0033 0.0016 'International Tables Vol C Tables 4.2.6.8 and 6.1.1.4'
H H 0.0000 0.0000 'International Tables Vol C Tables 4.2.6.8 and 6.1.1.4'
O O 0.0106 0.0060 'International Tables Vol C Tables 4.2.6.8 and 6.1.1.4'

loop_
_geom_angle_atom_site_label_1
_geom_angle_atom_site_label_2
_geom_angle_atom_site_label_3
_geom_angle
C11 O1 H1A 109.5
C2 C1 C6 118.0(2)
C2 C1 C9 122.1(2)
C6 C1 C9 119.9(2)
C3 C2 C1 121.4(3)
C3 C2 H2A 119.3
C1 C2 H2A 119.3
C4 C3 C2 121.4(2)
C4 C3 H3A 119.3
C2 C3 H3A 119.3
C3 C4 C5 117.2(2)
C3 C4 C7 121.9(3)
C5 C4 C7 120.9(3)
C6 C5 C4 122.9(3)
C6 C5 H5A 118.5
C4 C5 H5A 118.5
C5 C6 C1 119.1(2)
C5 C6 C8 120.0(3)
C1 C6 C8 120.8(2)
C4 C7 H7A 109.5
C4 C7 H7B 109.5
H7A C7 H7B 109.5
C4 C7 H7C 109.5
H7A C7 H7C 109.5
H7B C7 H7C 109.5
C6 C8 H8A 109.5
C6 C8 H8B 109.5
H8A C8 H8B 109.5
C6 C8 H8C 109.5
H8A C8 H8C 109.5
H8B C8 H8C 109.5
C10 C9 C1 115.7(2)
C10 C9 H9A 108.4
C1 C9 H9A 108.4
C10 C9 H9B 108.4
C1 C9 H9B 108.4
H9A C9 H9B 107.4
C11 C10 C9 113.5(2)
C11 C10 H10A 108.9
C9 C10 H10A 108.9
C11 C10 H10B 108.9
C9 C10 H10B 108.9
H10A C10 H10B 107.7
O2 C11 O1 122.8(2)
O2 C11 C10 124.4(2)
O1 C11 C10 112.7(2)

loop_
_geom_bond_atom_site_label_1
_geom_bond_atom_site_label_2
_geom_bond_distance
O1 C11 1.315(3)
O1 H1A 0.8200
C1 C2 1.390(3)
C1 C6 1.393(3)
C1 C9 1.512(3)
O2 C11 1.215(3)
C2 C3 1.380(4)
C2 H2A 0.9300
C3 C4 1.367(4)
C3 H3A 0.9300
C4 C5 1.385(4)
C4 C7 1.516(4)
C5 C6 1.384(3)
C5 H5A 0.9300
C6 C8 1.511(4)
C7 H7A 0.9600
C7 H7B 0.9600
C7 H7C 0.9600
C8 H8A 0.9600
C8 H8B 0.9600
C8 H8C 0.9600
C9 C10 1.508(3)
C9 H9A 0.9700
C9 H9B 0.9700
C10 C11 1.491(3)
C10 H10A 0.9700
C10 H10B 0.9700

loop_
_geom_torsion_atom_site_label_1
_geom_torsion_atom_site_label_2
_geom_torsion_atom_site_label_3
_geom_torsion_atom_site_label_4
_geom_torsion
C6 C1 C2 C3 1.0(4)
C9 C1 C2 C3 -178.5(2)
C1 C2 C3 C4 0.4(4)
C2 C3 C4 C5 -1.2(4)
C2 C3 C4 C7 179.7(3)
C3 C4 C5 C6 0.7(4)
C7 C4 C5 C6 179.8(2)
C4 C5 C6 C1 0.7(4)
C4 C5 C6 C8 -178.7(3)
C2 C1 C6 C5 -1.5(4)
C9 C1 C6 C5 178.1(2)
C2 C1 C6 C8 177.9(2)
C9 C1 C6 C8 -2.6(4)
C2 C1 C9 C10 1.9(3)
C6 C1 C9 C10 -177.6(2)
C1 C9 C10 C11 177.3(2)
C9 C10 C11 O2 -3.4(4)
C9 C10 C11 O1 178.1(2)
